data_7131244
loop_
_publ_author_name
'Seo, Hyeonglim'
'Kohlbrand, Alysia J.'
'Stokes, Ryjul W.'
'Chung, Jeewon'
'Cohen, Seth M.'

_publ_section_title
;
 Masking thiol reactivity with thioamide, thiourea, and
 thiocarbamate-based MBPs.
;
_journal_issue 16
_journal_name_full 'Chemical communications (Cambridge, England)'
_journal_page_first 2283
_journal_page_last 2286
_journal_paper_doi 10.1039/d2cc06596g
_journal_volume 59
_journal_year 2023
_chemical_formula_moiety 'C26 H24 N5 S Zn, C24 H20 B'
_chemical_formula_sum 'C50 H44 B N5 S Zn'
_chemical_formula_weight 823.14
_space_group_crystal_system monoclinic
_space_group_IT_number 14
_space_group_name_Hall '-P 2ybc'
_space_group_name_H-M_alt 'P 1 21/c 1'
_atom_sites_solution_hydrogens mixed
_atom_sites_solution_primary dual
_audit_creation_date 2022-06-03
_audit_creation_method
;
Olex2 1.3-alpha
(compiled 2020.11.12 svn.r5f609507 for OlexSys, GUI svn.r6272)
;
_audit_update_record
;
2022-10-07 deposited with the CCDC.	2023-01-30 downloaded from the CCDC.
;
_cell_angle_alpha 90
_cell_angle_beta 95.106(2)
_cell_angle_gamma 90
_cell_formula_units_Z 4
_cell_length_a 11.7128(7)
_cell_length_b 9.8315(5)
_cell_length_c 35.780(2)
_cell_measurement_reflns_used 9981
_cell_measurement_temperature 273.15
_cell_measurement_theta_max 26.36
_cell_measurement_theta_min 2.69
_cell_volume 4103.9(4)
_computing_cell_refinement 'SAINT V8.40B (?, 2016)'
_computing_data_reduction 'SAINT V8.40B (?, 2016)'
_computing_molecular_graphics 'Olex2 1.3-alpha (Dolomanov et al., 2009)'
_computing_publication_material 'Olex2 1.3-alpha (Dolomanov et al., 2009)'
_computing_structure_refinement 'SHELXL 2018/3 (Sheldrick, 2015)'
_computing_structure_solution 'SHELXT 2018/2 (Sheldrick, 2018)'
_diffrn_ambient_temperature 273.15
_diffrn_detector 'Bruker APEX2 area detector'
_diffrn_detector_area_resol_mean 7.9
_diffrn_detector_type 'CCD area detector'
_diffrn_measured_fraction_theta_full 0.999
_diffrn_measured_fraction_theta_max 0.994
_diffrn_measurement_device 'three-circle diffractometer'
_diffrn_measurement_device_type 'Bruker APEX-II CCD'
_diffrn_measurement_method '\f and \w scans'
_diffrn_radiation_monochromator 'mirror optics'
_diffrn_radiation_probe x-ray
_diffrn_radiation_type MoK\a
_diffrn_radiation_wavelength 0.71073
_diffrn_reflns_av_R_equivalents 0.0965
_diffrn_reflns_av_unetI/netI 0.0478
_diffrn_reflns_Laue_measured_fraction_full 0.999
_diffrn_reflns_Laue_measured_fraction_max 0.994
_diffrn_reflns_limit_h_max 14
_diffrn_reflns_limit_h_min -14
_diffrn_reflns_limit_k_max 12
_diffrn_reflns_limit_k_min -12
_diffrn_reflns_limit_l_max 44
_diffrn_reflns_limit_l_min -44
_diffrn_reflns_number 80358
_diffrn_reflns_point_group_measured_fraction_full 0.999
_diffrn_reflns_point_group_measured_fraction_max 0.994
_diffrn_reflns_theta_full 25.242
_diffrn_reflns_theta_max 26.494
_diffrn_reflns_theta_min 2.689
_diffrn_source 'microfocus sealed X-ray tube'
_diffrn_source_current 50.0
_diffrn_source_power 2.5
_diffrn_source_type 'Incoatec I\ms'
_diffrn_source_voltage 50.0
_diffrn_standards_number 0
_exptl_absorpt_coefficient_mu 0.692
_exptl_absorpt_correction_T_max 0.7454
_exptl_absorpt_correction_T_min 0.6097
_exptl_absorpt_correction_type none
_exptl_absorpt_process_details
;
SADABS-2016/2 (Bruker,2016/2) was used for absorption correction.
wR2(int) was 0.1538 before and 0.0808 after correction.
The Ratio of minimum to maximum transmission is 0.8180.
The \l/2 correction factor is Not present.
;
_exptl_crystal_colour colourless
_exptl_crystal_colour_primary colourless
_exptl_crystal_density_diffrn 1.332
_exptl_crystal_description plate
_exptl_crystal_F_000 1720
_exptl_crystal_size_max 0.1
_exptl_crystal_size_mid 0.1
_exptl_crystal_size_min 0.1
_refine_diff_density_max 0.373
_refine_diff_density_min -0.365
_refine_diff_density_rms 0.052
_refine_ls_extinction_method none
_refine_ls_goodness_of_fit_ref 1.028
_refine_ls_hydrogen_treatment mixed
_refine_ls_matrix_type full
_refine_ls_number_parameters 531
_refine_ls_number_reflns 8464
_refine_ls_number_restraints 0
_refine_ls_restrained_S_all 1.028
_refine_ls_R_factor_all 0.0574
_refine_ls_R_factor_gt 0.0368
_refine_ls_shift/su_max 0.016
_refine_ls_shift/su_mean 0.001
_refine_ls_structure_factor_coef Fsqd
_refine_ls_weighting_details 'w=1/[\s^2^(Fo^2^)+(0.0292P)^2^+2.3824P] where P=(Fo^2^+2Fc^2^)/3'
_refine_ls_weighting_scheme calc
_refine_ls_wR_factor_gt 0.0803
_refine_ls_wR_factor_ref 0.0874
_reflns_Friedel_coverage 0.000
_reflns_number_gt 6520
_reflns_number_total 8464
_reflns_threshold_expression 'I > 2\s(I)'
_cod_data_source_file d2cc06596g2.cif
_cod_data_source_block 357_mono
_cod_depositor_comments 'Adding full bibliography for 7131239--7131245.cif.'
_cod_database_code 7131244
_shelx_shelxl_version_number 2018/3
_shelx_space_group_comment
;
The symmetry employed for this shelxl refinement is uniquely defined
by the following loop, which should always be used as a source of
symmetry information in preference to the above space-group names.
They are only intended as comments.
;
_shelx_estimated_absorpt_t_max 0.934
_shelx_estimated_absorpt_t_min 0.934
_olex2_refinement_description
;
1. Fixed Uiso
 At 1.2 times of:
  All C(H) groups, All C(H,H) groups
2.a Secondary CH2 refined with riding coordinates:
 C00Q(H00C,H00E), C00W(H00G,H00H), C011(H01A,H01B)
2.b Aromatic/amide H refined with riding coordinates:
 C00A(H00A), C00B(H00B), C00F(H00F), C00H(H00I), C00J(H00J), C00K(H00K),
 C00L(H00L), C00M(H00M), C00N(H00N), C00O(H00O), C00P(H00P), C00R(H00R),
 C00U(H00U), C00V(H00V), C00X(H00X), C00Y(H00Y), C00Z(H00Z), C010(H010),
 C012(H012), C013(H013), C014(H014), C015(H015), C016(H016), C017(H017),
 C019(H019), C01B(H01C), C01C(H01D), C01D(H01G), C01E(H01E), C01F(H01F),
 C01G(H01M), C01H(H01H), C01I(H01I), C01J(H01J), C01K(H01K), C01L(H01L)
;
_olex2_submission_special_instructions 'No special instructions were received'

loop_
_space_group_symop_operation_xyz
'x, y, z'
'-x, y+1/2, -z+1/2'
'-x, -y, -z'
'x, -y-1/2, z-1/2'

loop_
_atom_site_label
_atom_site_type_symbol
_atom_site_fract_x
_atom_site_fract_y
_atom_site_fract_z
_atom_site_U_iso_or_equiv
_atom_site_adp_type
_atom_site_occupancy
_atom_site_site_symmetry_order
_atom_site_calc_flag
_atom_site_refinement_flags_posn
_atom_site_refinement_flags_adp
_atom_site_refinement_flags_occupancy
_atom_site_disorder_assembly
_atom_site_disorder_group
Zn1 Zn 0.78195(2) 0.24667(2) 0.40960(2) 0.02105(7) Uani 1 1 d . . . . .
S1 S 0.89043(5) 0.36614(6) 0.45708(2) 0.02988(14) Uani 1 1 d . . . . .
N1 N 0.68834(15) 0.13406(17) 0.36075(4) 0.0230(4) Uani 1 1 d . . . . .
N2 N 0.81444(14) 0.36529(17) 0.36253(5) 0.0223(4) Uani 1 1 d . . . . .
N3 N 0.86333(14) 0.05801(17) 0.41202(5) 0.0228(4) Uani 1 1 d . . . . .
N4 N 0.61620(15) 0.23914(17) 0.42551(5) 0.0233(4) Uani 1 1 d . . . . .
N5 N 0.86292(16) 0.61578(18) 0.48700(5) 0.0257(4) Uani 1 1 d . . . . .
H006 H 0.926(2) 0.603(3) 0.5024(7) 0.043(7) Uiso 1 1 d . . . . .
C1 C 0.65863(19) 0.2354(2) 0.33121(6) 0.0282(5) Uani 1 1 d . . . . .
H01A H 0.589605 0.283532 0.336524 0.034 Uiso 1 1 calc R U . . .
H01B H 0.643935 0.190094 0.307184 0.034 Uiso 1 1 calc R U . . .
C2 C 0.75588(18) 0.3349(2) 0.32952(6) 0.0237(4) Uani 1 1 d . . . . .
C3 C 0.78241(19) 0.3928(2) 0.29626(6) 0.0280(5) Uani 1 1 d . . . . .
H00A H 0.742203 0.368196 0.273686 0.034 Uiso 1 1 calc R U . . .
C4 C 0.8693(2) 0.4876(2) 0.29693(6) 0.0310(5) Uani 1 1 d . . . . .
H01C H 0.888313 0.527817 0.274782 0.037 Uiso 1 1 calc R U . . .
C5 C 0.92784(19) 0.5222(2) 0.33074(7) 0.0307(5) Uani 1 1 d . . . . .
H00P H 0.985580 0.587392 0.331891 0.037 Uiso 1 1 calc R U . . .
C6 C 0.89874(18) 0.4579(2) 0.36284(6) 0.0266(5) Uani 1 1 d . . . . .
H00B H 0.939192 0.479528 0.385613 0.032 Uiso 1 1 calc R U . . .
C7 C 0.7691(2) 0.0319(2) 0.34904(6) 0.0293(5) Uani 1 1 d . . . . .
H00C H 0.817561 0.072789 0.331501 0.035 Uiso 1 1 calc R U . . .
H00E H 0.726695 -0.041776 0.336219 0.035 Uiso 1 1 calc R U . . .
C8 C 0.84307(18) -0.0245(2) 0.38203(6) 0.0250(5) Uani 1 1 d . . . . .
C9 C 0.89396(19) -0.1512(2) 0.38098(6) 0.0305(5) Uani 1 1 d . . . . .
H01F H 0.877619 -0.207793 0.360362 0.037 Uiso 1 1 calc R U . . .
C10 C 0.96936(19) -0.1938(2) 0.41073(6) 0.0303(5) Uani 1 1 d . . . . .
H019 H 1.005483 -0.277870 0.410135 0.036 Uiso 1 1 calc R U . . .
C11 C 0.98971(19) -0.1085(2) 0.44131(6) 0.0298(5) Uani 1 1 d . . . . .
H00Y H 1.039858 -0.134188 0.461703 0.036 Uiso 1 1 calc R U . . .
C12 C 0.93432(18) 0.0151(2) 0.44101(6) 0.0268(5) Uani 1 1 d . . . . .
H00Z H 0.946818 0.071329 0.461883 0.032 Uiso 1 1 calc R U . . .
C13 C 0.58625(19) 0.0748(2) 0.37509(6) 0.0288(5) Uani 1 1 d . . . . .
H00G H 0.605973 -0.011015 0.387395 0.035 Uiso 1 1 calc R U . . .
H00H H 0.528823 0.057198 0.354422 0.035 Uiso 1 1 calc R U . . .
C14 C 0.53829(18) 0.1711(2) 0.40264(6) 0.0256(5) Uani 1 1 d . . . . .
C15 C 0.42187(19) 0.1843(2) 0.40598(6) 0.0314(5) Uani 1 1 d . . . . .
H01E H 0.368912 0.139233 0.389463 0.038 Uiso 1 1 calc R U . . .
C16 C 0.3855(2) 0.2652(2) 0.43416(7) 0.0359(6) Uani 1 1 d . . . . .
H01J H 0.307657 0.278079 0.436229 0.043 Uiso 1 1 calc R U . . .
C17 C 0.4654(2) 0.3266(2) 0.45911(6) 0.0341(5) Uani 1 1 d . . . . .
H01D H 0.442657 0.376691 0.479214 0.041 Uiso 1 1 calc R U . . .
C18 C 0.57985(19) 0.3127(2) 0.45381(6) 0.0271(5) Uani 1 1 d . . . . .
H00F H 0.633896 0.355726 0.470393 0.033 Uiso 1 1 calc R U . . .
C19 C 0.82366(18) 0.5253(2) 0.45897(6) 0.0252(5) Uani 1 1 d . . . . .
C20 C 0.73025(19) 0.5819(2) 0.43883(6) 0.0269(5) Uani 1 1 d . . . . .
H00D H 0.6804(19) 0.543(2) 0.4169(7) 0.035(6) Uiso 1 1 d . . . . .
C21 C 0.70806(19) 0.7105(2) 0.45552(6) 0.0265(5) Uani 1 1 d . . . . .
C22 C 0.6234(2) 0.8105(2) 0.44906(7) 0.0335(5) Uani 1 1 d . . . . .
H01H H 0.565657 0.800735 0.429673 0.040 Uiso 1 1 calc R U . . .
C23 C 0.6271(2) 0.9240(2) 0.47195(7) 0.0394(6) Uani 1 1 d . . . . .
H01L H 0.570709 0.990316 0.467932 0.047 Uiso 1 1 calc R U . . .
C24 C 0.7132(2) 0.9410(2) 0.50079(7) 0.0394(6) Uani 1 1 d . . . . .
H01K H 0.714154 1.019125 0.515487 0.047 Uiso 1 1 calc R U . . .
C25 C 0.7979(2) 0.8439(2) 0.50809(7) 0.0336(5) Uani 1 1 d . . . . .
H01I H 0.855629 0.855259 0.527409 0.040 Uiso 1 1 calc R U . . .
C26 C 0.79330(18) 0.7286(2) 0.48545(6) 0.0260(5) Uani 1 1 d . . . . .
C27 C 0.57228(17) 0.2927(2) 0.17963(6) 0.0229(5) Uani 1 1 d . . . . .
C28 C 0.48947(18) 0.2178(2) 0.15771(6) 0.0261(5) Uani 1 1 d . . . . .
H00U H 0.507340 0.185094 0.134544 0.031 Uiso 1 1 calc R U . . .
C29 C 0.38108(19) 0.1904(2) 0.16932(7) 0.0336(5) Uani 1 1 d . . . . .
H014 H 0.328752 0.140030 0.153913 0.040 Uiso 1 1 calc R U . . .
C30 C 0.3509(2) 0.2374(2) 0.20339(7) 0.0346(5) Uani 1 1 d . . . . .
H01M H 0.278791 0.218592 0.211117 0.042 Uiso 1 1 calc R U . . .
C31 C 0.42929(19) 0.3126(2) 0.22585(7) 0.0328(5) Uani 1 1 d . . . . .
H013 H 0.409878 0.346238 0.248742 0.039 Uiso 1 1 calc R U . . .
C32 C 0.53718(19) 0.3381(2) 0.21419(6) 0.0290(5) Uani 1 1 d . . . . .
H00X H 0.589007 0.387624 0.230007 0.035 Uiso 1 1 calc R U . . .
C33 C 0.77820(18) 0.1102(2) 0.12704(6) 0.0257(5) Uani 1 1 d . . . . .
H00J H 0.805806 0.068005 0.149290 0.031 Uiso 1 1 calc R U . . .
C34 C 0.79339(19) 0.0453(2) 0.09326(6) 0.0309(5) Uani 1 1 d . . . . .
H015 H 0.831874 -0.037454 0.093351 0.037 Uiso 1 1 calc R U . . .
C35 C 0.7518(2) 0.1030(2) 0.05970(6) 0.0318(5) Uani 1 1 d . . . . .
H010 H 0.761930 0.060257 0.037047 0.038 Uiso 1 1 calc R U . . .
C36 C 0.6944(2) 0.2259(2) 0.06043(6) 0.0331(5) Uani 1 1 d . . . . .
H017 H 0.664350 0.265448 0.038073 0.040 Uiso 1 1 calc R U . . .
C37 C 0.6816(2) 0.2905(2) 0.09422(6) 0.0278(5) Uani 1 1 d . . . . .
H016 H 0.643599 0.373623 0.093834 0.033 Uiso 1 1 calc R U . . .
C38 C 0.72343(17) 0.2357(2) 0.12902(5) 0.0209(4) Uani 1 1 d . . . . .
C39 C 0.74368(17) 0.4755(2) 0.16564(5) 0.0201(4) Uani 1 1 d . . . . .
C40 C 0.82988(17) 0.5131(2) 0.14269(6) 0.0235(5) Uani 1 1 d . . . . .
H00K H 0.858926 0.447028 0.127539 0.028 Uiso 1 1 calc R U . . .
C41 C 0.87375(18) 0.6442(2) 0.14153(6) 0.0272(5) Uani 1 1 d . . . . .
H00O H 0.931149 0.663605 0.125978 0.033 Uiso 1 1 calc R U . . .
C42 C 0.83251(19) 0.7459(2) 0.16340(6) 0.0297(5) Uani 1 1 d . . . . .
H00N H 0.861698 0.833758 0.162854 0.036 Uiso 1 1 calc R U . . .
C43 C 0.7474(2) 0.7139(2) 0.18595(6) 0.0304(5) Uani 1 1 d . . . . .
H00R H 0.718174 0.781336 0.200659 0.037 Uiso 1 1 calc R U . . .
C44 C 0.70402(18) 0.5820(2) 0.18713(6) 0.0255(5) Uani 1 1 d . . . . .
H00M H 0.646579 0.563933 0.202788 0.031 Uiso 1 1 calc R U . . .
C45 C 0.78982(17) 0.2440(2) 0.20286(5) 0.0214(4) Uani 1 1 d . . . . .
C46 C 0.89887(17) 0.2952(2) 0.21483(6) 0.0228(4) Uani 1 1 d . . . . .
H00V H 0.925432 0.370941 0.202660 0.027 Uiso 1 1 calc R U . . .
C47 C 0.96895(19) 0.2378(2) 0.24405(6) 0.0269(5) Uani 1 1 d . . . . .
H01G H 1.040022 0.276317 0.251297 0.032 Uiso 1 1 calc R U . . .
C48 C 0.93325(19) 0.1237(2) 0.26237(6) 0.0282(5) Uani 1 1 d . . . . .
H00I H 0.979264 0.085583 0.282180 0.034 Uiso 1 1 calc R U . . .
C49 C 0.8278(2) 0.0671(2) 0.25071(6) 0.0292(5) Uani 1 1 d . . . . .
H012 H 0.803591 -0.011199 0.262263 0.035 Uiso 1 1 calc R U . . .
C50 C 0.75788(18) 0.1268(2) 0.22180(6) 0.0247(5) Uani 1 1 d . . . . .
H00L H 0.687053 0.087406 0.214715 0.030 Uiso 1 1 calc R U . . .
B1 B 0.7056(2) 0.3140(2) 0.16880(6) 0.0209(5) Uani 1 1 d . . . . .

loop_
_atom_site_aniso_label
_atom_site_aniso_U_11
_atom_site_aniso_U_22
_atom_site_aniso_U_33
_atom_site_aniso_U_23
_atom_site_aniso_U_13
_atom_site_aniso_U_12
Zn1 0.02494(13) 0.01886(13) 0.01907(12) -0.00262(10) 0.00034(9) -0.00218(10)
S1 0.0329(3) 0.0248(3) 0.0298(3) -0.0087(2) -0.0091(2) 0.0030(2)
N1 0.0307(10) 0.0200(9) 0.0180(9) -0.0017(7) 0.0011(7) -0.0048(7)
N2 0.0246(9) 0.0177(9) 0.0248(9) -0.0012(7) 0.0029(7) -0.0014(7)
N3 0.0254(9) 0.0212(9) 0.0227(9) -0.0010(7) 0.0067(7) -0.0023(7)
N4 0.0267(9) 0.0211(9) 0.0221(9) 0.0021(7) 0.0014(7) -0.0017(8)
N5 0.0255(10) 0.0264(10) 0.0248(10) -0.0076(8) 0.0008(8) -0.0040(8)
C1 0.0355(12) 0.0275(12) 0.0206(10) -0.0013(9) -0.0022(9) -0.0045(10)
C2 0.0279(11) 0.0194(11) 0.0238(11) -0.0008(8) 0.0030(9) 0.0021(9)
C3 0.0378(13) 0.0225(12) 0.0243(11) -0.0009(9) 0.0064(10) 0.0045(10)
C4 0.0403(14) 0.0229(12) 0.0329(13) 0.0039(9) 0.0198(11) 0.0064(10)
C5 0.0270(12) 0.0181(11) 0.0493(15) 0.0002(10) 0.0163(11) 0.0015(9)
C6 0.0233(11) 0.0219(11) 0.0354(12) -0.0035(9) 0.0066(9) 0.0003(9)
C7 0.0420(13) 0.0245(12) 0.0221(11) -0.0061(9) 0.0062(10) -0.0038(10)
C8 0.0294(12) 0.0208(11) 0.0262(11) -0.0029(9) 0.0095(9) -0.0052(9)
C9 0.0344(13) 0.0241(12) 0.0347(13) -0.0062(10) 0.0119(10) -0.0039(10)
C10 0.0295(12) 0.0216(11) 0.0418(14) 0.0005(10) 0.0143(10) 0.0014(9)
C11 0.0285(12) 0.0279(12) 0.0336(12) 0.0063(10) 0.0071(10) 0.0016(10)
C12 0.0278(12) 0.0273(12) 0.0258(11) -0.0001(9) 0.0051(9) -0.0029(9)
C13 0.0333(13) 0.0269(12) 0.0257(11) -0.0017(9) -0.0007(9) -0.0097(10)
C14 0.0322(12) 0.0199(11) 0.0244(11) 0.0049(9) 0.0013(9) -0.0068(9)
C15 0.0287(12) 0.0339(13) 0.0310(12) 0.0088(10) -0.0006(10) -0.0066(10)
C16 0.0296(12) 0.0386(14) 0.0405(14) 0.0106(11) 0.0080(10) 0.0014(11)
C17 0.0387(14) 0.0349(14) 0.0301(12) 0.0011(10) 0.0105(10) 0.0038(11)
C18 0.0346(13) 0.0252(12) 0.0218(11) 0.0016(9) 0.0041(9) -0.0014(10)
C19 0.0288(12) 0.0220(11) 0.0247(11) -0.0055(9) 0.0028(9) -0.0036(9)
C20 0.0312(12) 0.0230(12) 0.0260(11) 0.0004(9) -0.0011(10) -0.0023(9)
C21 0.0311(12) 0.0216(11) 0.0277(11) 0.0042(9) 0.0087(9) -0.0030(9)
C22 0.0396(14) 0.0286(13) 0.0333(13) 0.0102(10) 0.0078(11) 0.0036(10)
C23 0.0540(16) 0.0275(13) 0.0394(14) 0.0090(11) 0.0192(13) 0.0087(11)
C24 0.0568(16) 0.0201(12) 0.0448(15) -0.0061(10) 0.0237(13) -0.0008(11)
C25 0.0370(13) 0.0297(13) 0.0359(13) -0.0090(10) 0.0133(11) -0.0076(10)
C26 0.0278(11) 0.0223(12) 0.0298(11) -0.0012(9) 0.0117(9) -0.0046(9)
C27 0.0249(11) 0.0184(11) 0.0253(11) 0.0062(8) 0.0027(9) 0.0000(8)
C28 0.0277(12) 0.0213(12) 0.0293(12) 0.0021(9) 0.0032(9) -0.0004(9)
C29 0.0266(12) 0.0255(12) 0.0483(15) -0.0004(11) 0.0016(11) -0.0047(10)
C30 0.0271(12) 0.0277(13) 0.0506(15) 0.0068(11) 0.0117(11) -0.0010(10)
C31 0.0333(13) 0.0346(13) 0.0320(13) 0.0061(10) 0.0118(10) 0.0012(10)
C32 0.0280(12) 0.0336(13) 0.0256(11) 0.0027(10) 0.0041(9) -0.0033(10)
C33 0.0278(11) 0.0242(12) 0.0243(11) -0.0013(9) -0.0023(9) -0.0009(9)
C34 0.0330(13) 0.0246(12) 0.0344(13) -0.0077(10) -0.0005(10) 0.0015(10)
C35 0.0400(13) 0.0324(13) 0.0242(11) -0.0090(10) 0.0089(10) -0.0084(10)
C36 0.0528(15) 0.0261(13) 0.0198(11) 0.0034(9) 0.0005(10) -0.0076(11)
C37 0.0395(13) 0.0191(11) 0.0245(11) 0.0009(8) 0.0017(10) -0.0010(9)
C38 0.0213(10) 0.0197(11) 0.0219(10) 0.0007(8) 0.0029(8) -0.0047(8)
C39 0.0197(10) 0.0209(11) 0.0193(10) 0.0025(8) -0.0005(8) 0.0022(8)
C40 0.0211(11) 0.0221(11) 0.0274(11) 0.0000(9) 0.0035(9) 0.0020(8)
C41 0.0237(11) 0.0277(12) 0.0304(12) 0.0049(9) 0.0041(9) -0.0017(9)
C42 0.0337(12) 0.0189(11) 0.0361(12) 0.0023(10) 0.0009(10) -0.0040(10)
C43 0.0381(13) 0.0227(12) 0.0308(12) -0.0067(9) 0.0052(10) 0.0032(9)
C44 0.0285(12) 0.0257(12) 0.0227(11) -0.0004(9) 0.0054(9) 0.0001(9)
C45 0.0261(10) 0.0196(10) 0.0189(10) -0.0036(8) 0.0048(8) 0.0023(9)
C46 0.0270(11) 0.0200(11) 0.0214(10) -0.0014(8) 0.0029(9) 0.0030(8)
C47 0.0270(11) 0.0276(12) 0.0257(11) -0.0055(9) -0.0004(9) 0.0050(9)
C48 0.0368(13) 0.0276(12) 0.0197(11) -0.0002(9) -0.0005(9) 0.0137(10)
C49 0.0426(14) 0.0208(11) 0.0251(11) 0.0020(9) 0.0075(10) 0.0059(10)
C50 0.0290(11) 0.0229(11) 0.0222(10) -0.0012(9) 0.0026(9) -0.0011(9)
B1 0.0212(12) 0.0189(12) 0.0226(12) 0.0006(9) 0.0028(9) 0.0001(9)

loop_
_atom_type_symbol
_atom_type_description
_atom_type_scat_dispersion_real
_atom_type_scat_dispersion_imag
_atom_type_scat_source
C C 0.0033 0.0016 'International Tables Vol C Tables 4.2.6.8 and 6.1.1.4'
H H 0.0000 0.0000 'International Tables Vol C Tables 4.2.6.8 and 6.1.1.4'
B B 0.0013 0.0007 'International Tables Vol C Tables 4.2.6.8 and 6.1.1.4'
N N 0.0061 0.0033 'International Tables Vol C Tables 4.2.6.8 and 6.1.1.4'
S S 0.1246 0.1234 'International Tables Vol C Tables 4.2.6.8 and 6.1.1.4'
Zn Zn 0.2839 1.4301 'International Tables Vol C Tables 4.2.6.8 and 6.1.1.4'

loop_
_geom_angle_atom_site_label_1
_geom_angle_atom_site_label_2
_geom_angle_atom_site_label_3
_geom_angle
_geom_angle_site_symmetry_1
_geom_angle_site_symmetry_3
_geom_angle_publ_flag
N1 Zn1 S1 175.49(5) . . ?
N2 Zn1 S1 100.18(5) . . ?
N2 Zn1 N1 76.35(6) . . ?
N3 Zn1 S1 101.51(5) . . ?
N3 Zn1 N1 77.61(6) . . ?
N3 Zn1 N2 114.25(6) . . ?
N4 Zn1 S1 106.23(5) . . ?
N4 Zn1 N1 78.09(6) . . ?
N4 Zn1 N2 118.60(6) . . ?
N4 Zn1 N3 113.14(7) . . ?
C19 S1 Zn1 105.09(7) . . ?
C1 N1 Zn1 106.87(12) . . ?
C7 N1 Zn1 105.95(12) . . ?
C7 N1 C1 112.08(16) . . ?
C13 N1 Zn1 106.15(12) . . ?
C13 N1 C1 111.90(17) . . ?
C13 N1 C7 113.30(17) . . ?
C2 N2 Zn1 117.61(13) . . ?
C6 N2 Zn1 123.56(14) . . ?
C6 N2 C2 118.37(18) . . ?
C8 N3 Zn1 117.04(14) . . ?
C12 N3 Zn1 124.25(14) . . ?
C12 N3 C8 118.70(18) . . ?
C14 N4 Zn1 116.82(14) . . ?
C18 N4 Zn1 123.71(14) . . ?
C18 N4 C14 118.79(18) . . ?
C19 N5 H006 124.2(16) . . ?
C26 N5 H006 126.4(16) . . ?
C26 N5 C19 109.30(18) . . ?
N1 C1 H01A 109.7 . . ?
N1 C1 H01B 109.7 . . ?
N1 C1 C2 109.69(17) . . ?
H01A C1 H01B 108.2 . . ?
C2 C1 H01A 109.7 . . ?
C2 C1 H01B 109.7 . . ?
N2 C2 C1 115.93(18) . . ?
N2 C2 C3 121.9(2) . . ?
C3 C2 C1 122.12(19) . . ?
C2 C3 H00A 120.4 . . ?
C4 C3 C2 119.1(2) . . ?
C4 C3 H00A 120.4 . . ?
C3 C4 H01C 120.3 . . ?
C3 C4 C5 119.4(2) . . ?
C5 C4 H01C 120.3 . . ?
C4 C5 H00P 120.8 . . ?
C4 C5 C6 118.5(2) . . ?
C6 C5 H00P 120.8 . . ?
N2 C6 C5 122.7(2) . . ?
N2 C6 H00B 118.7 . . ?
C5 C6 H00B 118.7 . . ?
N1 C7 H00C 109.3 . . ?
N1 C7 H00E 109.3 . . ?
N1 C7 C8 111.63(17) . . ?
H00C C7 H00E 108.0 . . ?
C8 C7 H00C 109.3 . . ?
C8 C7 H00E 109.3 . . ?
N3 C8 C7 116.77(18) . . ?
N3 C8 C9 121.2(2) . . ?
C9 C8 C7 121.95(19) . . ?
C8 C9 H01F 120.1 . . ?
C8 C9 C10 119.8(2) . . ?
C10 C9 H01F 120.1 . . ?
C9 C10 H019 120.7 . . ?
C11 C10 C9 118.6(2) . . ?
C11 C10 H019 120.7 . . ?
C10 C11 H00Y 120.6 . . ?
C12 C11 C10 118.8(2) . . ?
C12 C11 H00Y 120.6 . . ?
N3 C12 C11 122.9(2) . . ?
N3 C12 H00Z 118.5 . . ?
C11 C12 H00Z 118.5 . . ?
N1 C13 H00G 109.7 . . ?
N1 C13 H00H 109.7 . . ?
N1 C13 C14 110.01(17) . . ?
H00G C13 H00H 108.2 . . ?
C14 C13 H00G 109.7 . . ?
C14 C13 H00H 109.7 . . ?
N4 C14 C13 115.85(18) . . ?
N4 C14 C15 121.3(2) . . ?
C15 C14 C13 122.73(19) . . ?
C14 C15 H01E 120.4 . . ?
C16 C15 C14 119.1(2) . . ?
C16 C15 H01E 120.4 . . ?
C15 C16 H01J 120.3 . . ?
C17 C16 C15 119.4(2) . . ?
C17 C16 H01J 120.3 . . ?
C16 C17 H01D 120.6 . . ?
C16 C17 C18 118.8(2) . . ?
C18 C17 H01D 120.6 . . ?
N4 C18 C17 122.3(2) . . ?
N4 C18 H00F 118.8 . . ?
C17 C18 H00F 118.8 . . ?
N5 C19 S1 118.66(16) . . ?
C20 C19 S1 132.73(17) . . ?
C20 C19 N5 108.48(19) . . ?
C19 C20 H00D 129.1(13) . . ?
C19 C20 C21 107.73(19) . . ?
C21 C20 H00D 123.1(13) . . ?
C22 C21 C20 134.7(2) . . ?
C22 C21 C26 118.7(2) . . ?
C26 C21 C20 106.61(19) . . ?
C21 C22 H01H 120.5 . . ?
C23 C22 C21 119.0(2) . . ?
C23 C22 H01H 120.5 . . ?
C22 C23 H01L 119.3 . . ?
C22 C23 C24 121.3(2) . . ?
C24 C23 H01L 119.3 . . ?
C23 C24 H01K 119.4 . . ?
C25 C24 C23 121.2(2) . . ?
C25 C24 H01K 119.4 . . ?
C24 C25 H01I 121.2 . . ?
C24 C25 C26 117.5(2) . . ?
C26 C25 H01I 121.2 . . ?
N5 C26 C21 107.85(18) . . ?
N5 C26 C25 129.9(2) . . ?
C25 C26 C21 122.2(2) . . ?
C28 C27 C32 114.58(19) . . ?
C28 C27 B1 123.79(18) . . ?
C32 C27 B1 121.33(18) . . ?
C27 C28 H00U 118.8 . . ?
C29 C28 C27 122.5(2) . . ?
C29 C28 H00U 118.8 . . ?
C28 C29 H014 119.7 . . ?
C30 C29 C28 120.7(2) . . ?
C30 C29 H014 119.7 . . ?
C29 C30 H01M 120.5 . . ?
C29 C30 C31 119.0(2) . . ?
C31 C30 H01M 120.5 . . ?
C30 C31 H013 120.1 . . ?
C30 C31 C32 119.9(2) . . ?
C32 C31 H013 120.1 . . ?
C27 C32 H00X 118.3 . . ?
C31 C32 C27 123.4(2) . . ?
C31 C32 H00X 118.3 . . ?
C34 C33 H00J 118.5 . . ?
C34 C33 C38 123.0(2) . . ?
C38 C33 H00J 118.5 . . ?
C33 C34 H015 119.8 . . ?
C35 C34 C33 120.4(2) . . ?
C35 C34 H015 119.8 . . ?
C34 C35 H010 120.7 . . ?
C34 C35 C36 118.6(2) . . ?
C36 C35 H010 120.7 . . ?
C35 C36 H017 119.8 . . ?
C35 C36 C37 120.5(2) . . ?
C37 C36 H017 119.8 . . ?
C36 C37 H016 118.6 . . ?
C36 C37 C38 122.8(2) . . ?
C38 C37 H016 118.6 . . ?
C33 C38 C37 114.83(19) . . ?
C33 C38 B1 123.47(18) . . ?
C37 C38 B1 121.69(18) . . ?
C40 C39 B1 120.26(18) . . ?
C44 C39 C40 114.47(18) . . ?
C44 C39 B1 125.01(18) . . ?
C39 C40 H00K 118.4 . . ?
C41 C40 C39 123.2(2) . . ?
C41 C40 H00K 118.4 . . ?
C40 C41 H00O 119.8 . . ?
C42 C41 C40 120.3(2) . . ?
C42 C41 H00O 119.8 . . ?
C41 C42 H00N 120.8 . . ?
C43 C42 C41 118.4(2) . . ?
C43 C42 H00N 120.8 . . ?
C42 C43 H00R 119.5 . . ?
C42 C43 C44 121.0(2) . . ?
C44 C43 H00R 119.5 . . ?
C39 C44 H00M 118.7 . . ?
C43 C44 C39 122.6(2) . . ?
C43 C44 H00M 118.7 . . ?
C46 C45 C50 114.91(18) . . ?
C46 C45 B1 122.99(18) . . ?
C50 C45 B1 122.10(18) . . ?
C45 C46 H00V 118.5 . . ?
C47 C46 C45 123.0(2) . . ?
C47 C46 H00V 118.5 . . ?
C46 C47 H01G 119.9 . . ?
C48 C47 C46 120.2(2) . . ?
C48 C47 H01G 119.9 . . ?
C47 C48 H00I 120.6 . . ?
C47 C48 C49 118.82(19) . . ?
C49 C48 H00I 120.6 . . ?
C48 C49 H012 119.8 . . ?
C48 C49 C50 120.4(2) . . ?
C50 C49 H012 119.8 . . ?
C45 C50 H00L 118.6 . . ?
C49 C50 C45 122.7(2) . . ?
C49 C50 H00L 118.6 . . ?
C27 B1 C39 113.78(17) . . ?
C38 B1 C27 109.74(16) . . ?
C38 B1 C39 109.47(16) . . ?
C38 B1 C45 109.25(16) . . ?
C45 B1 C27 106.81(16) . . ?
C45 B1 C39 107.66(16) . . ?

loop_
_geom_bond_atom_site_label_1
_geom_bond_atom_site_label_2
_geom_bond_distance
_geom_bond_site_symmetry_2
_geom_bond_publ_flag
Zn1 S1 2.3444(6) . ?
Zn1 N1 2.2675(16) . ?
Zn1 N2 2.1107(17) . ?
Zn1 N3 2.0836(17) . ?
Zn1 N4 2.0725(17) . ?
S1 C19 1.754(2) . ?
N1 C1 1.471(3) . ?
N1 C7 1.466(3) . ?
N1 C13 1.463(3) . ?
N2 C2 1.346(3) . ?
N2 C6 1.342(3) . ?
N3 C8 1.349(3) . ?
N3 C12 1.339(3) . ?
N4 C14 1.348(3) . ?
N4 C18 1.344(3) . ?
N5 H006 0.89(3) . ?
N5 C19 1.388(3) . ?
N5 C26 1.375(3) . ?
C1 H01A 0.9700 . ?
C1 H01B 0.9700 . ?
C2 C1 1.507(3) . ?
C2 C3 1.379(3) . ?
C3 H00A 0.9300 . ?
C3 C4 1.379(3) . ?
C4 H01C 0.9300 . ?
C5 C4 1.379(3) . ?
C5 H00P 0.9300 . ?
C6 C5 1.380(3) . ?
C6 H00B 0.9300 . ?
C7 H00C 0.9700 . ?
C7 H00E 0.9700 . ?
C8 C7 1.506(3) . ?
C8 C9 1.384(3) . ?
C9 H01F 0.9300 . ?
C10 C9 1.386(3) . ?
C10 H019 0.9300 . ?
C11 C10 1.382(3) . ?
C11 H00Y 0.9300 . ?
C11 C12 1.378(3) . ?
C12 H00Z 0.9300 . ?
C13 H00G 0.9700 . ?
C13 H00H 0.9700 . ?
C14 C13 1.511(3) . ?
C14 C15 1.385(3) . ?
C15 H01E 0.9300 . ?
C15 C16 1.381(3) . ?
C16 H01J 0.9300 . ?
C17 C16 1.375(3) . ?
C17 H01D 0.9300 . ?
C18 C17 1.377(3) . ?
C18 H00F 0.9300 . ?
C19 C20 1.373(3) . ?
C20 H00D 1.01(2) . ?
C20 C21 1.432(3) . ?
C21 C22 1.401(3) . ?
C22 H01H 0.9300 . ?
C22 C23 1.383(3) . ?
C23 H01L 0.9300 . ?
C24 C23 1.388(4) . ?
C24 H01K 0.9300 . ?
C25 C24 1.385(3) . ?
C25 H01I 0.9300 . ?
C26 C21 1.409(3) . ?
C26 C25 1.392(3) . ?
C27 C28 1.401(3) . ?
C27 C32 1.410(3) . ?
C27 B1 1.655(3) . ?
C28 H00U 0.9300 . ?
C28 C29 1.397(3) . ?
C29 H014 0.9300 . ?
C29 C30 1.379(3) . ?
C30 H01M 0.9300 . ?
C31 C30 1.381(3) . ?
C31 H013 0.9300 . ?
C32 C31 1.388(3) . ?
C32 H00X 0.9300 . ?
C33 H00J 0.9300 . ?
C33 C34 1.392(3) . ?
C34 H015 0.9300 . ?
C35 C34 1.377(3) . ?
C35 H010 0.9300 . ?
C35 C36 1.384(3) . ?
C36 H017 0.9300 . ?
C37 C36 1.386(3) . ?
C37 H016 0.9300 . ?
C38 C33 1.395(3) . ?
C38 C37 1.405(3) . ?
C38 B1 1.648(3) . ?
C39 C40 1.406(3) . ?
C39 C44 1.402(3) . ?
C39 B1 1.656(3) . ?
C40 H00K 0.9300 . ?
C40 C41 1.389(3) . ?
C41 H00O 0.9300 . ?
C42 C41 1.383(3) . ?
C42 H00N 0.9300 . ?
C42 C43 1.374(3) . ?
C43 H00R 0.9300 . ?
C44 C43 1.395(3) . ?
C44 H00M 0.9300 . ?
C45 C46 1.404(3) . ?
C45 B1 1.649(3) . ?
C46 H00V 0.9300 . ?
C46 C47 1.390(3) . ?
C47 H01G 0.9300 . ?
C48 C47 1.383(3) . ?
C48 H00I 0.9300 . ?
C48 C49 1.385(3) . ?
C49 H012 0.9300 . ?
C50 C45 1.405(3) . ?
C50 C49 1.390(3) . ?
C50 H00L 0.9300 . ?

loop_
_geom_torsion_atom_site_label_1
_geom_torsion_atom_site_label_2
_geom_torsion_atom_site_label_3
_geom_torsion_atom_site_label_4
_geom_torsion
_geom_torsion_site_symmetry_1
_geom_torsion_site_symmetry_2
_geom_torsion_site_symmetry_3
_geom_torsion_site_symmetry_4
_geom_torsion_publ_flag
Zn1 S1 C19 N5 174.43(15) . . . . ?
Zn1 S1 C19 C20 -0.9(2) . . . . ?
Zn1 N1 C1 C2 39.10(19) . . . . ?
Zn1 N1 C7 C8 35.16(19) . . . . ?
Zn1 N1 C13 C14 36.90(19) . . . . ?
Zn1 N2 C2 C1 10.4(2) . . . . ?
Zn1 N2 C2 C3 -170.51(16) . . . . ?
Zn1 N2 C6 C5 171.71(15) . . . . ?
Zn1 N3 C8 C7 3.4(2) . . . . ?
Zn1 N3 C8 C9 179.53(15) . . . . ?
Zn1 N3 C12 C11 -177.91(16) . . . . ?
Zn1 N4 C14 C13 17.6(2) . . . . ?
Zn1 N4 C14 C15 -165.78(16) . . . . ?
Zn1 N4 C18 C17 166.85(16) . . . . ?
S1 C19 C20 C21 173.85(18) . . . . ?
N2 C2 C1 N1 -34.6(3) . . . . ?
N2 C2 C3 C4 -1.9(3) . . . . ?
N2 C6 C5 C4 -1.4(3) . . . . ?
N3 C8 C7 N1 -28.0(3) . . . . ?
N3 C8 C9 C10 -1.6(3) . . . . ?
N4 C14 C13 N1 -38.3(2) . . . . ?
N4 C14 C15 C16 -2.2(3) . . . . ?
N4 C18 C17 C16 -1.3(3) . . . . ?
N5 C19 C20 C21 -1.8(2) . . . . ?
N5 C26 C21 C20 -0.6(2) . . . . ?
N5 C26 C21 C22 177.65(19) . . . . ?
N5 C26 C25 C24 -177.9(2) . . . . ?
C1 N1 C7 C8 151.37(17) . . . . ?
C1 N1 C13 C14 -79.3(2) . . . . ?
C1 C2 C3 C4 177.2(2) . . . . ?
C2 N2 C6 C5 -0.3(3) . . . . ?
C2 C3 C4 C5 0.1(3) . . . . ?
C3 C2 C1 N1 146.24(19) . . . . ?
C6 N2 C2 C1 -177.15(18) . . . . ?
C6 N2 C2 C3 2.0(3) . . . . ?
C6 C5 C4 C3 1.5(3) . . . . ?
C7 N1 C1 C2 -76.6(2) . . . . ?
C7 N1 C13 C14 152.76(17) . . . . ?
C7 C8 C9 C10 174.3(2) . . . . ?
C8 N3 C12 C11 1.4(3) . . . . ?
C9 C8 C7 N1 155.95(19) . . . . ?
C10 C11 C12 N3 -1.5(3) . . . . ?
C11 C10 C9 C8 1.5(3) . . . . ?
C12 N3 C8 C7 -175.94(18) . . . . ?
C12 N3 C8 C9 0.2(3) . . . . ?
C12 C11 C10 C9 0.0(3) . . . . ?
C13 N1 C1 C2 154.90(17) . . . . ?
C13 N1 C7 C8 -80.8(2) . . . . ?
C13 C14 C15 C16 174.1(2) . . . . ?
C14 N4 C18 C17 -3.4(3) . . . . ?
C14 C15 C16 C17 -2.5(3) . . . . ?
C15 C14 C13 N1 145.2(2) . . . . ?
C18 N4 C14 C13 -171.47(18) . . . . ?
C18 N4 C14 C15 5.1(3) . . . . ?
C18 C17 C16 C15 4.2(3) . . . . ?
C19 N5 C26 C21 -0.5(2) . . . . ?
C19 N5 C26 C25 178.8(2) . . . . ?
C19 C20 C21 C22 -176.3(2) . . . . ?
C19 C20 C21 C26 1.5(2) . . . . ?
C20 C21 C22 C23 178.3(2) . . . . ?
C21 C22 C23 C24 0.6(3) . . . . ?
C21 C26 C25 C24 1.4(3) . . . . ?
C25 C24 C23 C22 -1.0(4) . . . . ?
C25 C26 C21 C20 -180.0(2) . . . . ?
C25 C26 C21 C22 -1.7(3) . . . . ?
C26 N5 C19 S1 -174.89(15) . . . . ?
C26 N5 C19 C20 1.5(2) . . . . ?
C26 C21 C22 C23 0.7(3) . . . . ?
C26 C25 C24 C23 0.0(3) . . . . ?
C27 C28 C29 C30 0.2(3) . . . . ?
C27 C32 C31 C30 1.1(3) . . . . ?
C28 C27 C32 C31 -0.6(3) . . . . ?
C28 C27 B1 C38 0.4(3) . . . . ?
C28 C27 B1 C39 123.4(2) . . . . ?
C28 C27 B1 C45 -117.9(2) . . . . ?
C28 C29 C30 C31 0.3(3) . . . . ?
C32 C27 C28 C29 -0.1(3) . . . . ?
C32 C27 B1 C38 173.70(18) . . . . ?
C32 C27 B1 C39 -63.3(2) . . . . ?
C32 C27 B1 C45 55.4(2) . . . . ?
C32 C31 C30 C29 -1.0(3) . . . . ?
C33 C38 C37 C36 -0.6(3) . . . . ?
C33 C38 B1 C27 -101.8(2) . . . . ?
C33 C38 B1 C39 132.62(19) . . . . ?
C33 C38 B1 C45 15.0(3) . . . . ?
C34 C35 C36 C37 1.3(3) . . . . ?
C36 C35 C34 C33 -0.3(3) . . . . ?
C37 C38 C33 C34 1.7(3) . . . . ?
C37 C38 B1 C27 76.8(2) . . . . ?
C37 C38 B1 C39 -48.8(3) . . . . ?
C37 C38 B1 C45 -166.45(18) . . . . ?
C38 C33 C34 C35 -1.3(3) . . . . ?
C38 C37 C36 C35 -0.9(4) . . . . ?
C39 C40 C41 C42 -0.4(3) . . . . ?
C39 C44 C43 C42 -0.2(3) . . . . ?
C40 C39 C44 C43 -0.4(3) . . . . ?
C40 C39 B1 C27 -153.59(18) . . . . ?
C40 C39 B1 C38 -30.4(2) . . . . ?
C40 C39 B1 C45 88.2(2) . . . . ?
C41 C42 C43 C44 0.6(3) . . . . ?
C43 C42 C41 C40 -0.3(3) . . . . ?
C44 C39 C40 C41 0.8(3) . . . . ?
C44 C39 B1 C27 32.7(3) . . . . ?
C44 C39 B1 C38 155.92(19) . . . . ?
C44 C39 B1 C45 -85.4(2) . . . . ?
C45 C46 C47 C48 1.2(3) . . . . ?
C45 C50 C49 C48 0.8(3) . . . . ?
C46 C45 B1 C27 -146.33(19) . . . . ?
C46 C45 B1 C38 95.0(2) . . . . ?
C46 C45 B1 C39 -23.8(3) . . . . ?
C47 C48 C49 C50 -1.9(3) . . . . ?
C49 C48 C47 C46 0.9(3) . . . . ?
C49 C50 C45 C46 1.2(3) . . . . ?
C49 C50 C45 B1 -179.64(19) . . . . ?
C50 C45 C46 C47 -2.2(3) . . . . ?
C50 C45 B1 C27 34.6(2) . . . . ?
C50 C45 B1 C38 -84.1(2) . . . . ?
C50 C45 B1 C39 157.12(18) . . . . ?
B1 C27 C28 C29 173.6(2) . . . . ?
B1 C27 C32 C31 -174.5(2) . . . . ?
B1 C38 C33 C34 -179.6(2) . . . . ?
B1 C38 C37 C36 -179.3(2) . . . . ?
B1 C39 C40 C41 -173.53(19) . . . . ?
B1 C39 C44 C43 173.6(2) . . . . ?
B1 C45 C46 C47 178.66(18) . . . . ?
